data_7206815
loop_
_publ_author_name
'Han, Zheng-Bo'
'Zhang, Ming-Yang'
'Yuan, Da-Qiang'
'Fu, Shuai'
'Zhang, Guo-Xin'
'Wang, Xiao-Fang'

_publ_section_title
;
 Two unique self-penetrating metal--organic frameworks based on flexible
 tripodal ligands, Cu(ii) and N-containing bridging ligands
;
_journal_issue 23
_journal_name_full CrystEngComm
_journal_page_first 6945
_journal_paper_doi 10.1039/c1ce05749a
_journal_volume 13
_journal_year 2011
_chemical_formula_sum 'C22 H22 Cu N5 O9.5'
_chemical_formula_weight 571.99
_chemical_name_systematic
;
?
;
_space_group_IT_number 15
_symmetry_cell_setting monoclinic
_symmetry_space_group_name_Hall '-C 2yc'
_symmetry_space_group_name_H-M 'C 1 2/c 1'
_atom_sites_solution_hydrogens geom
_atom_sites_solution_primary direct
_atom_sites_solution_secondary difmap
_audit_creation_method SHELXL-97
_cell_angle_alpha 90.00
_cell_angle_beta 102.614(3)
_cell_angle_gamma 90.00
_cell_formula_units_Z 8
_cell_length_a 19.352(3)
_cell_length_b 10.6369(14)
_cell_length_c 26.107(3)
_cell_measurement_temperature 173(2)
_cell_volume 5244.3(12)
_computing_cell_refinement 'Bruker XSCANS'
_computing_data_collection 'Bruker XSCANS'
_computing_data_reduction 'Bruker XSCANS'
_computing_molecular_graphics 'SHELXTL (Bruker, 2001)'
_computing_publication_material 'SHELXTL (Bruker, 2001)'
_computing_structure_refinement 'SHELXL-97 (Sheldrick, 1997)'
_computing_structure_solution 'SHELXS-97 (Sheldrick, 1997)'
_diffrn_ambient_temperature 173(2)
_diffrn_measured_fraction_theta_full 0.993
_diffrn_measured_fraction_theta_max 0.993
_diffrn_radiation_monochromator graphite
_diffrn_radiation_source 'fine-focus sealed tube'
_diffrn_radiation_type MoK\a
_diffrn_radiation_wavelength 0.71073
_diffrn_reflns_av_R_equivalents 0.0321
_diffrn_reflns_av_sigmaI/netI 0.0350
_diffrn_reflns_limit_h_max 23
_diffrn_reflns_limit_h_min -21
_diffrn_reflns_limit_k_max 10
_diffrn_reflns_limit_k_min -12
_diffrn_reflns_limit_l_max 31
_diffrn_reflns_limit_l_min -31
_diffrn_reflns_number 13905
_diffrn_reflns_theta_full 25.67
_diffrn_reflns_theta_max 25.67
_diffrn_reflns_theta_min 1.60
_diffrn_standards_decay_% none
_diffrn_standards_interval_count 97
_diffrn_standards_number 3
_exptl_absorpt_coefficient_mu 0.893
_exptl_absorpt_correction_T_max 0.8312
_exptl_absorpt_correction_T_min 0.7341
_exptl_absorpt_correction_type psi-scan
_exptl_crystal_density_diffrn 1.449
_exptl_crystal_density_method 'not measured'
_exptl_crystal_F_000 2352
_exptl_crystal_size_max 0.37
_exptl_crystal_size_mid 0.33
_exptl_crystal_size_min 0.22
_refine_diff_density_max 1.722
_refine_diff_density_min -0.761
_refine_diff_density_rms 0.152
_refine_ls_extinction_method none
_refine_ls_goodness_of_fit_ref 1.095
_refine_ls_hydrogen_treatment constr
_refine_ls_matrix_type full
_refine_ls_number_parameters 342
_refine_ls_number_reflns 4939
_refine_ls_number_restraints 0
_refine_ls_restrained_S_all 1.095
_refine_ls_R_factor_all 0.0875
_refine_ls_R_factor_gt 0.0742
_refine_ls_shift/su_max 0.000
_refine_ls_shift/su_mean 0.000
_refine_ls_structure_factor_coef Fsqd
_refine_ls_weighting_details 'calc w=1/[\s^2^(Fo^2^)+(0.1296P)^2^+28.8775P] where P=(Fo^2^+2Fc^2^)/3'
_refine_ls_weighting_scheme calc
_refine_ls_wR_factor_gt 0.2073
_refine_ls_wR_factor_ref 0.2188
_reflns_number_gt 3946
_reflns_number_total 4939
_reflns_threshold_expression >2sigma(I)
_cod_data_source_file c1ce05749a.txt
_cod_data_source_block 1
_cod_original_cell_volume 5244.3(13)
_cod_original_sg_symbol_H-M C2/c
_cod_original_formula_sum 'C22 H22 Cu N5 O9.50'
_cod_database_code 7206815

loop_
_symmetry_equiv_pos_as_xyz
'x, y, z'
'-x, y, -z+1/2'
'x+1/2, y+1/2, z'
'-x+1/2, y+1/2, -z+1/2'
'-x, -y, -z'
'x, -y, z-1/2'
'-x+1/2, -y+1/2, -z'
'x+1/2, -y+1/2, z-1/2'

loop_
_atom_site_label
_atom_site_type_symbol
_atom_site_fract_x
_atom_site_fract_y
_atom_site_fract_z
_atom_site_U_iso_or_equiv
_atom_site_adp_type
_atom_site_occupancy
_atom_site_symmetry_multiplicity
_atom_site_calc_flag
_atom_site_refinement_flags
Cu1 Cu 0.28955(3) 0.62221(5) 0.97313(2) 0.0206(2) Uani 1 1 d .
C1 C 0.4088(4) 0.8636(9) 1.2244(2) 0.067(3) Uani 1 1 d .
C2 C 0.4076(3) 0.6522(8) 1.2600(2) 0.0497(17) Uani 1 1 d .
C3 C 0.4095(4) 0.8338(8) 1.3176(3) 0.065(2) Uani 1 1 d .
C4 C 0.4063(3) 0.6775(9) 1.1668(2) 0.057(2) Uani 1 1 d .
H4A H 0.4291 0.5937 1.1705 0.068 Uiso 1 1 calc R
H4B H 0.4321 0.7316 1.1465 0.068 Uiso 1 1 calc R
C5 C 0.3296(3) 0.6643(6) 1.1372(2) 0.0385(14) Uani 1 1 d .
H5A H 0.3049 0.6039 1.1559 0.046 Uiso 1 1 calc R
H5B H 0.3055 0.7466 1.1364 0.046 Uiso 1 1 calc R
C6 C 0.3247(3) 0.6189(5) 1.0814(2) 0.0283(11) Uani 1 1 d .
C7 C 0.4068(3) 0.6173(7) 1.3522(2) 0.0452(16) Uani 1 1 d .
H7A H 0.4270 0.6585 1.3862 0.054 Uiso 1 1 calc R
H7B H 0.4346 0.5401 1.3498 0.054 Uiso 1 1 calc R
C8 C 0.3301(3) 0.5826(6) 1.3497(2) 0.0384(13) Uani 1 1 d .
H8B H 0.3004 0.6593 1.3432 0.046 Uiso 1 1 calc R
H8C H 0.3136 0.5239 1.3202 0.046 Uiso 1 1 calc R
C9 C 0.3216(3) 0.5220(5) 1.4002(2) 0.0279(11) Uani 1 1 d .
C10 C 0.4002(6) 1.0500(9) 1.2808(3) 0.088(3) Uani 1 1 d .
H10A H 0.4204 1.0731 1.3178 0.106 Uiso 1 1 calc R
H10B H 0.4270 1.0960 1.2585 0.106 Uiso 1 1 calc R
C11 C 0.3227(6) 1.0920(11) 1.2665(4) 0.091(3) Uani 1 1 d .
H11A H 0.2949 1.0240 1.2783 0.110 Uiso 1 1 calc R
H11B H 0.3091 1.0927 1.2277 0.110 Uiso 1 1 calc R
C12 C 0.2954(7) 1.2154(10) 1.2848(4) 0.096(3) Uani 1 1 d .
C13 C 0.3831(2) 0.8193(5) 0.94984(19) 0.0248(10) Uani 1 1 d .
H13A H 0.3396 0.8579 0.9335 0.030 Uiso 1 1 calc R
C14 C 0.4455(3) 0.8782(5) 0.9465(2) 0.0271(11) Uani 1 1 d .
H14A H 0.4445 0.9557 0.9282 0.033 Uiso 1 1 calc R
C15 C 0.5097(2) 0.8232(4) 0.97000(18) 0.0227(10) Uani 1 1 d .
C16 C 0.5074(3) 0.7093(5) 0.9963(2) 0.0308(11) Uani 1 1 d .
H16A H 0.5501 0.6686 1.0129 0.037 Uiso 1 1 calc R
C17 C 0.4432(3) 0.6565(5) 0.9981(2) 0.0319(11) Uani 1 1 d .
H17A H 0.4425 0.5793 1.0163 0.038 Uiso 1 1 calc R
C18 C 0.6459(3) 1.0374(5) 0.93287(19) 0.0300(11) Uani 1 1 d .
H18A H 0.6480 1.0988 0.9068 0.036 Uiso 1 1 calc R
C19 C 0.5830(2) 0.9751(5) 0.93083(19) 0.0288(11) Uani 1 1 d .
H19A H 0.5429 0.9936 0.9037 0.035 Uiso 1 1 calc R
C20 C 0.5782(2) 0.8853(4) 0.96842(19) 0.0233(10) Uani 1 1 d .
C21 C 0.6403(3) 0.8584(5) 1.0056(2) 0.0353(13) Uani 1 1 d .
H21A H 0.6404 0.7951 1.0313 0.042 Uiso 1 1 calc R
C22 C 0.7017(3) 0.9249(5) 1.0048(2) 0.0322(12) Uani 1 1 d .
H22A H 0.7436 0.9051 1.0300 0.039 Uiso 1 1 calc R
N1 N 0.4112(3) 0.7326(7) 1.21946(18) 0.0537(16) Uani 1 1 d .
N2 N 0.4122(3) 0.7042(6) 1.30820(17) 0.0502(15) Uani 1 1 d .
N3 N 0.4102(4) 0.9087(7) 1.2741(2) 0.068(2) Uani 1 1 d .
N4 N 0.38114(19) 0.7104(4) 0.97501(15) 0.0220(8) Uani 1 1 d .
N5 N 0.70409(19) 1.0150(4) 0.97004(16) 0.0237(9) Uani 1 1 d .
O1 O 0.4075(3) 0.9338(6) 1.18757(18) 0.084(2) Uani 1 1 d .
O2 O 0.4047(3) 0.5394(7) 1.25318(18) 0.0679(15) Uani 1 1 d .
O3 O 0.4092(4) 0.8760(6) 1.35990(18) 0.088(2) Uani 1 1 d .
O4 O 0.28495(16) 0.6827(3) 1.04458(11) 0.0222(7) Uani 1 1 d .
O5 O 0.3585(2) 0.5264(4) 1.07269(17) 0.0449(10) Uani 1 1 d .
O6 O 0.28734(17) 0.4177(3) 1.39696(14) 0.0282(7) Uani 1 1 d .
O7 O 0.3465(2) 0.5723(4) 1.44269(14) 0.0338(8) Uani 1 1 d .
O8 O 0.3291(4) 1.2457(7) 1.3309(3) 0.096(2) Uani 1 1 d .
H8A H 0.3058 1.2997 1.3435 0.144 Uiso 1 1 calc R
O9 O 0.2468(5) 1.2772(8) 1.2619(3) 0.115(3) Uani 1 1 d .
O1W O 0.4089(11) 0.312(2) 1.1261(8) 0.060(5) Uiso 0.25 1 d P
O1W' O 0.3490(14) 0.277(3) 1.1412(11) 0.088(7) Uiso 0.25 1 d P

loop_
_atom_site_aniso_label
_atom_site_aniso_U_11
_atom_site_aniso_U_22
_atom_site_aniso_U_33
_atom_site_aniso_U_23
_atom_site_aniso_U_13
_atom_site_aniso_U_12
Cu1 0.0129(3) 0.0257(4) 0.0239(3) -0.0015(2) 0.0055(2) -0.0080(2)
C1 0.063(5) 0.102(7) 0.026(3) 0.014(3) -0.010(3) -0.048(4)
C2 0.037(3) 0.074(5) 0.035(3) 0.015(3) 0.000(3) -0.002(3)
C3 0.076(5) 0.076(5) 0.032(3) 0.013(3) -0.013(3) -0.049(4)
C4 0.034(3) 0.110(6) 0.023(3) 0.015(3) -0.001(2) -0.019(4)
C5 0.025(3) 0.065(4) 0.023(2) 0.014(3) -0.001(2) -0.013(3)
C6 0.019(2) 0.035(3) 0.031(3) 0.007(2) 0.005(2) -0.007(2)
C7 0.035(3) 0.072(4) 0.027(3) 0.021(3) 0.003(2) -0.013(3)
C8 0.029(3) 0.049(3) 0.032(3) 0.013(3) -0.004(2) -0.006(2)
C9 0.018(2) 0.032(3) 0.033(3) 0.008(2) 0.006(2) 0.005(2)
C10 0.140(9) 0.076(6) 0.037(4) 0.008(4) -0.008(5) -0.063(6)
C11 0.105(8) 0.094(7) 0.073(6) -0.016(5) 0.015(6) -0.005(6)
C12 0.116(9) 0.083(7) 0.073(6) -0.003(5) -0.018(6) 0.021(6)
C13 0.015(2) 0.031(3) 0.028(2) 0.000(2) 0.0058(18) -0.0009(19)
C14 0.021(2) 0.031(3) 0.030(3) 0.005(2) 0.006(2) -0.0042(19)
C15 0.016(2) 0.026(2) 0.025(2) 0.0004(19) 0.0034(18) -0.0066(18)
C16 0.014(2) 0.029(3) 0.048(3) 0.007(2) 0.003(2) -0.0031(19)
C17 0.022(2) 0.027(3) 0.046(3) 0.009(2) 0.006(2) -0.005(2)
C18 0.026(3) 0.039(3) 0.024(2) 0.005(2) 0.004(2) -0.015(2)
C19 0.016(2) 0.043(3) 0.025(2) 0.002(2) -0.0010(18) -0.013(2)
C20 0.015(2) 0.022(2) 0.032(2) -0.0009(19) 0.0044(18) -0.0053(17)
C21 0.018(2) 0.032(3) 0.053(3) 0.020(2) 0.001(2) -0.006(2)
C22 0.016(2) 0.029(3) 0.048(3) 0.010(2) -0.002(2) -0.006(2)
N1 0.041(3) 0.097(5) 0.017(2) 0.015(3) -0.005(2) -0.019(3)
N2 0.040(3) 0.090(5) 0.017(2) 0.018(2) -0.0025(19) -0.018(3)
N3 0.082(5) 0.089(5) 0.025(3) 0.015(3) -0.006(3) -0.048(4)
N4 0.0161(18) 0.026(2) 0.0248(19) -0.0037(16) 0.0056(15) -0.0079(15)
N5 0.0125(18) 0.030(2) 0.029(2) 0.0002(17) 0.0060(15) -0.0065(15)
O1 0.107(5) 0.108(5) 0.029(2) 0.021(3) -0.002(3) -0.054(4)
O2 0.075(4) 0.097(5) 0.035(2) 0.017(3) 0.020(2) 0.032(3)
O3 0.143(6) 0.087(4) 0.026(3) 0.001(2) -0.002(3) -0.062(4)
O4 0.0173(16) 0.0311(18) 0.0166(15) 0.0034(13) 0.0003(12) -0.0050(13)
O5 0.039(2) 0.045(2) 0.048(2) 0.0130(19) 0.0018(19) 0.0060(19)
O6 0.0192(17) 0.0295(18) 0.0361(19) 0.0035(15) 0.0065(14) 0.0017(14)
O7 0.034(2) 0.035(2) 0.033(2) 0.0000(16) 0.0098(16) -0.0015(16)
O8 0.115(6) 0.100(5) 0.072(4) -0.021(4) 0.021(4) 0.010(4)
O9 0.119(6) 0.115(6) 0.092(5) -0.007(4) -0.017(4) 0.048(5)

loop_
_atom_type_symbol
_atom_type_description
_atom_type_scat_dispersion_real
_atom_type_scat_dispersion_imag
_atom_type_scat_source
C C 0.0033 0.0016 'International Tables Vol C Tables 4.2.6.8 and 6.1.1.4'
H H 0.0000 0.0000 'International Tables Vol C Tables 4.2.6.8 and 6.1.1.4'
N N 0.0061 0.0033 'International Tables Vol C Tables 4.2.6.8 and 6.1.1.4'
O O 0.0106 0.0060 'International Tables Vol C Tables 4.2.6.8 and 6.1.1.4'
Cu Cu 0.3201 1.2651 'International Tables Vol C Tables 4.2.6.8 and 6.1.1.4'

loop_
_geom_angle_atom_site_label_1
_geom_angle_atom_site_label_2
_geom_angle_atom_site_label_3
_geom_angle
_geom_angle_site_symmetry_1
_geom_angle_site_symmetry_3
O4 Cu1 N5 90.93(15) . 3_445
O4 Cu1 N4 92.64(14) . .
N5 Cu1 N4 173.11(17) 3_445 .
O4 Cu1 O6 172.34(14) . 6_565
N5 Cu1 O6 90.05(15) 3_445 6_565
N4 Cu1 O6 87.19(14) . 6_565
O4 Cu1 O4 76.38(12) . 7_567
N5 Cu1 O4 91.57(14) 3_445 7_567
N4 Cu1 O4 95.00(14) . 7_567
O6 Cu1 O4 95.99(12) 6_565 7_567
O4 Cu1 O7 131.58(13) . 6_565
N5 Cu1 O7 86.25(15) 3_445 6_565
N4 Cu1 O7 86.98(14) . 6_565
O6 Cu1 O7 56.08(13) 6_565 6_565
O4 Cu1 O7 151.93(11) 7_567 6_565
O1 C1 N3 121.7(9) . .
O1 C1 N1 122.2(7) . .
N3 C1 N1 116.0(6) . .
O2 C2 N2 122.0(6) . .
O2 C2 N1 120.7(7) . .
N2 C2 N1 117.1(7) . .
O3 C3 N3 122.9(8) . .
O3 C3 N2 122.6(6) . .
N3 C3 N2 114.5(7) . .
N1 C4 C5 111.4(5) . .
N1 C4 H4A 109.3 . .
C5 C4 H4A 109.3 . .
N1 C4 H4B 109.3 . .
C5 C4 H4B 109.3 . .
H4A C4 H4B 108.0 . .
C6 C5 C4 111.5(5) . .
C6 C5 H5A 109.3 . .
C4 C5 H5A 109.3 . .
C6 C5 H5B 109.3 . .
C4 C5 H5B 109.3 . .
H5A C5 H5B 108.0 . .
O5 C6 O4 122.6(5) . .
O5 C6 C5 120.5(5) . .
O4 C6 C5 116.9(5) . .
N2 C7 C8 110.4(5) . .
N2 C7 H7A 109.6 . .
C8 C7 H7A 109.6 . .
N2 C7 H7B 109.6 . .
C8 C7 H7B 109.6 . .
H7A C7 H7B 108.1 . .
C9 C8 C7 111.0(4) . .
C9 C8 H8B 109.4 . .
C7 C8 H8B 109.4 . .
C9 C8 H8C 109.4 . .
C7 C8 H8C 109.4 . .
H8B C8 H8C 108.0 . .
O7 C9 O6 121.9(5) . .
O7 C9 C8 120.4(5) . .
O6 C9 C8 117.7(5) . .
C11 C10 N3 113.6(7) . .
C11 C10 H10A 108.8 . .
N3 C10 H10A 108.8 . .
C11 C10 H10B 108.8 . .
N3 C10 H10B 108.8 . .
H10A C10 H10B 107.7 . .
C10 C11 C12 124.1(9) . .
C10 C11 H11A 106.3 . .
C12 C11 H11A 106.3 . .
C10 C11 H11B 106.3 . .
C12 C11 H11B 106.3 . .
H11A C11 H11B 106.4 . .
O9 C12 O8 121.1(11) . .
O9 C12 C11 127.1(10) . .
O8 C12 C11 111.8(9) . .
N4 C13 C14 123.0(4) . .
N4 C13 H13A 118.5 . .
C14 C13 H13A 118.5 . .
C13 C14 C15 119.4(5) . .
C13 C14 H14A 120.3 . .
C15 C14 H14A 120.3 . .
C14 C15 C16 117.4(4) . .
C14 C15 C20 121.1(4) . .
C16 C15 C20 121.5(4) . .
C17 C16 C15 119.8(5) . .
C17 C16 H16A 120.1 . .
C15 C16 H16A 120.1 . .
N4 C17 C16 122.3(5) . .
N4 C17 H17A 118.9 . .
C16 C17 H17A 118.9 . .
N5 C18 C19 122.7(5) . .
N5 C18 H18A 118.7 . .
C19 C18 H18A 118.7 . .
C18 C19 C20 119.9(5) . .
C18 C19 H19A 120.0 . .
C20 C19 H19A 120.0 . .
C19 C20 C21 116.9(4) . .
C19 C20 C15 121.5(4) . .
C21 C20 C15 121.6(4) . .
C22 C21 C20 119.5(5) . .
C22 C21 H21A 120.3 . .
C20 C21 H21A 120.3 . .
N5 C22 C21 122.5(5) . .
N5 C22 H22A 118.7 . .
C21 C22 H22A 118.7 . .
C2 N1 C1 122.6(6) . .
C2 N1 C4 117.8(7) . .
C1 N1 C4 118.9(6) . .
C2 N2 C3 124.3(6) . .
C2 N2 C7 117.3(6) . .
C3 N2 C7 117.5(5) . .
C1 N3 C3 124.6(7) . .
C1 N3 C10 118.2(6) . .
C3 N3 C10 116.5(7) . .
C13 N4 C17 118.1(4) . .
C13 N4 Cu1 121.0(3) . .
C17 N4 Cu1 120.7(3) . .
C22 N5 C18 118.3(4) . .
C22 N5 Cu1 122.5(3) . 3
C18 N5 Cu1 119.1(3) . 3
C6 O4 Cu1 112.8(3) . .
C9 O6 Cu1 102.5(3) . 6_566
C12 O8 H8A 109.5 . .

loop_
_geom_bond_atom_site_label_1
_geom_bond_atom_site_label_2
_geom_bond_distance
_geom_bond_site_symmetry_2
Cu1 O4 1.993(3) .
Cu1 N5 1.996(4) 3_445
Cu1 N4 1.997(4) .
Cu1 O6 2.025(4) 6_565
Cu1 O4 2.512(3) 7_567
Cu1 O7 2.551(4) 6_565
C1 O1 1.214(8) .
C1 N3 1.376(10) .
C1 N1 1.402(11) .
C2 O2 1.212(9) .
C2 N2 1.359(9) .
C2 N1 1.375(8) .
C3 O3 1.194(9) .
C3 N3 1.389(8) .
C3 N2 1.403(11) .
C4 N1 1.478(9) .
C4 C5 1.523(8) .
C4 H4A 0.9900 .
C4 H4B 0.9900 .
C5 C6 1.518(8) .
C5 H5A 0.9900 .
C5 H5B 0.9900 .
C6 O5 1.230(7) .
C6 O4 1.286(6) .
C7 N2 1.495(7) .
C7 C8 1.519(8) .
C7 H7A 0.9900 .
C7 H7B 0.9900 .
C8 C9 1.507(7) .
C8 H8B 0.9900 .
C8 H8C 0.9900 .
C9 O7 1.231(6) .
C9 O6 1.286(6) .
C10 C11 1.530(15) .
C10 N3 1.530(12) .
C10 H10A 0.9900 .
C10 H10B 0.9900 .
C11 C12 1.531(15) .
C11 H11A 0.9900 .
C11 H11B 0.9900 .
C12 O9 1.196(11) .
C12 O8 1.278(11) .
C13 N4 1.336(6) .
C13 C14 1.380(7) .
C13 H13A 0.9500 .
C14 C15 1.390(7) .
C14 H14A 0.9500 .
C15 C16 1.398(7) .
C15 C20 1.490(6) .
C16 C17 1.374(7) .
C16 H16A 0.9500 .
C17 N4 1.349(7) .
C17 H17A 0.9500 .
C18 N5 1.338(6) .
C18 C19 1.377(7) .
C18 H18A 0.9500 .
C19 C20 1.387(7) .
C19 H19A 0.9500 .
C20 C21 1.400(7) .
C21 C22 1.387(7) .
C21 H21A 0.9500 .
C22 N5 1.327(7) .
C22 H22A 0.9500 .
N5 Cu1 1.996(4) 3
O6 Cu1 2.025(4) 6_566
O8 H8A 0.8400 .
O1W O1W' 1.35(3) .

loop_
_geom_hbond_atom_site_label_D
_geom_hbond_atom_site_label_H
_geom_hbond_atom_site_label_A
_geom_hbond_distance_DH
_geom_hbond_distance_HA
_geom_hbond_distance_DA
_geom_hbond_angle_DHA
_geom_hbond_site_symmetry_A
O8 H8A O6 0.84 1.97 2.754(7) 155.5 1_565

loop_
_geom_torsion_atom_site_label_1
_geom_torsion_atom_site_label_2
_geom_torsion_atom_site_label_3
_geom_torsion_atom_site_label_4
_geom_torsion
_geom_torsion_site_symmetry_1
_geom_torsion_site_symmetry_4
N1 C4 C5 C6 174.8(5) . .
C4 C5 C6 O5 49.8(7) . .
C4 C5 C6 O4 -129.0(6) . .
N2 C7 C8 C9 -166.2(5) . .
C7 C8 C9 O7 50.5(7) . .
C7 C8 C9 O6 -130.0(5) . .
N3 C10 C11 C12 160.4(9) . .
C10 C11 C12 O9 149.0(13) . .
C10 C11 C12 O8 -34.2(16) . .
N4 C13 C14 C15 0.1(8) . .
C13 C14 C15 C16 -0.1(7) . .
C13 C14 C15 C20 -178.4(4) . .
C14 C15 C16 C17 0.0(8) . .
C20 C15 C16 C17 178.2(5) . .
C15 C16 C17 N4 0.3(9) . .
N5 C18 C19 C20 0.2(8) . .
C18 C19 C20 C21 -3.2(8) . .
C18 C19 C20 C15 175.1(5) . .
C14 C15 C20 C19 -21.2(7) . .
C16 C15 C20 C19 160.6(5) . .
C14 C15 C20 C21 157.0(5) . .
C16 C15 C20 C21 -21.2(8) . .
C19 C20 C21 C22 2.7(8) . .
C15 C20 C21 C22 -175.6(5) . .
C20 C21 C22 N5 0.7(9) . .
O2 C2 N1 C1 174.7(7) . .
N2 C2 N1 C1 -9.6(9) . .
O2 C2 N1 C4 4.3(9) . .
N2 C2 N1 C4 179.9(5) . .
O1 C1 N1 C2 -175.2(7) . .
N3 C1 N1 C2 6.7(10) . .
O1 C1 N1 C4 -4.9(11) . .
N3 C1 N1 C4 177.0(6) . .
C5 C4 N1 C2 86.9(8) . .
C5 C4 N1 C1 -83.9(8) . .
O2 C2 N2 C3 -174.3(7) . .
N1 C2 N2 C3 10.1(10) . .
O2 C2 N2 C7 -5.5(9) . .
N1 C2 N2 C7 178.9(5) . .
O3 C3 N2 C2 175.1(7) . .
N3 C3 N2 C2 -7.4(10) . .
O3 C3 N2 C7 6.4(11) . .
N3 C3 N2 C7 -176.1(6) . .
C8 C7 N2 C2 -78.7(7) . .
C8 C7 N2 C3 90.8(7) . .
O1 C1 N3 C3 177.9(8) . .
N1 C1 N3 C3 -4.0(11) . .
O1 C1 N3 C10 8.0(12) . .
N1 C1 N3 C10 -173.9(7) . .
O3 C3 N3 C1 -178.3(8) . .
N2 C3 N3 C1 4.2(11) . .
O3 C3 N3 C10 -8.2(12) . .
N2 C3 N3 C10 174.3(7) . .
C11 C10 N3 C1 80.4(10) . .
C11 C10 N3 C3 -90.3(8) . .
C14 C13 N4 C17 0.2(7) . .
C14 C13 N4 Cu1 -174.5(4) . .
C16 C17 N4 C13 -0.4(8) . .
C16 C17 N4 Cu1 174.3(4) . .
O4 Cu1 N4 C13 -101.4(4) . .
N5 Cu1 N4 C13 137.5(13) 3_445 .
O6 Cu1 N4 C13 71.0(4) 6_565 .
O4 Cu1 N4 C13 -24.8(4) 7_567 .
O7 Cu1 N4 C13 127.1(4) 6_565 .
O4 Cu1 N4 C17 84.1(4) . .
N5 Cu1 N4 C17 -37.0(15) 3_445 .
O6 Cu1 N4 C17 -103.6(4) 6_565 .
O4 Cu1 N4 C17 160.7(4) 7_567 .
O7 Cu1 N4 C17 -47.4(4) 6_565 .
C21 C22 N5 C18 -3.7(8) . .
C21 C22 N5 Cu1 173.7(4) . 3
C19 C18 N5 C22 3.2(8) . .
C19 C18 N5 Cu1 -174.3(4) . 3
O5 C6 O4 Cu1 -3.7(6) . .
C5 C6 O4 Cu1 175.1(3) . .
N5 Cu1 O4 C6 94.8(3) 3_445 .
N4 Cu1 O4 C6 -79.3(3) . .
O6 Cu1 O4 C6 -167.9(9) 6_565 .
O4 Cu1 O4 C6 -173.8(4) 7_567 .
O7 Cu1 O4 C6 9.0(4) 6_565 .
O7 C9 O6 Cu1 0.3(5) . 6_566
C8 C9 O6 Cu1 -179.2(4) . 6_566
